data_2217006
loop_
_publ_author_name
'Takao, Koichiro'
'Ikeda, Yasuhisa'

_publ_section_title Bis(nonafluorobutanesulfonato-\k<i>O</i>)dioxidotris(tetrahydrofuran-\k<i>O</i>)uranium(VI)
_journal_coeditor_code CV2371
_journal_issue 1
_journal_name_full 'Acta Crystallographica Section E'
_journal_page_first m168
_journal_page_last m168
_journal_paper_doi 10.1107/S1600536807065865
_journal_volume 64
_journal_year 2008
_chemical_formula_iupac '[U (C4 F9 O3 S) O2 (C4 H8 O)3]'
_chemical_formula_moiety 'C20 H24 F18 O11 S2 U'
_chemical_formula_sum 'C20 H24 F18 O11 S2 U'
_chemical_formula_weight 1084.54
_chemical_name_systematic
;
Bis(nonafluorobutanesulfonato-\kO)dioxidotris(tetrahydrofuran-\kO)uranium(VI)
;
_space_group_IT_number 15
_symmetry_cell_setting monoclinic
_symmetry_space_group_name_Hall '-C 2yc'
_symmetry_space_group_name_H-M 'C 1 2/c 1'
_atom_sites_solution_hydrogens geom
_atom_sites_solution_primary direct
_atom_sites_solution_secondary difmap
_audit_creation_method SHELXL-97
_cell_angle_alpha 90.00
_cell_angle_beta 101.46(4)
_cell_angle_gamma 90.00
_cell_formula_units_Z 4
_cell_length_a 23.803(12)
_cell_length_b 11.197(5)
_cell_length_c 12.919(5)
_cell_measurement_reflns_used 17062
_cell_measurement_temperature 93(2)
_cell_measurement_theta_max 27.5
_cell_measurement_theta_min 3.2
_cell_volume 3375(3)
_computing_cell_refinement 'PROCESS-AUTO (Rigaku, 2006)'
_computing_data_collection 'PROCESS-AUTO (Rigaku, 2006)'
_computing_data_reduction 'CrystalStructure (MSC/Rigaku, 2006)'
_computing_molecular_graphics 'ORTEP-3 (Farrugia, 1997)'
_computing_publication_material 'CrystalStructure (MSC/Rigaku, 2006)'
_computing_structure_refinement 'SHELXL97 (Sheldrick, 1997)'
_computing_structure_solution 'SIR92 (Altomare <i>et al.</i>,  1994)'
_diffrn_ambient_temperature 93(2)
_diffrn_detector_area_resol_mean 10.00
_diffrn_measured_fraction_theta_full 0.992
_diffrn_measured_fraction_theta_max 0.992
_diffrn_measurement_device_type 'Rigaku R-AXIS RAPID'
_diffrn_measurement_method \w
_diffrn_radiation_monochromator graphite
_diffrn_radiation_source 'fine-focus sealed tube'
_diffrn_radiation_type MoK\a
_diffrn_radiation_wavelength 0.71075
_diffrn_reflns_av_R_equivalents 0.0788
_diffrn_reflns_av_sigmaI/netI 0.0562
_diffrn_reflns_limit_h_max 30
_diffrn_reflns_limit_h_min -30
_diffrn_reflns_limit_k_max 14
_diffrn_reflns_limit_k_min -13
_diffrn_reflns_limit_l_max 16
_diffrn_reflns_limit_l_min -16
_diffrn_reflns_number 12094
_diffrn_reflns_theta_full 27.48
_diffrn_reflns_theta_max 27.48
_diffrn_reflns_theta_min 3.19
_exptl_absorpt_coefficient_mu 5.084
_exptl_absorpt_correction_T_max 0.4296
_exptl_absorpt_correction_T_min 0.1854
_exptl_absorpt_correction_type numerical
_exptl_absorpt_process_details '(<i>NUMABS</i>; Higashi, 1999)'
_exptl_crystal_colour yellow
_exptl_crystal_density_diffrn 2.135
_exptl_crystal_density_method 'not measured'
_exptl_crystal_description block
_exptl_crystal_F_000 2072
_exptl_crystal_size_max 0.50
_exptl_crystal_size_mid 0.30
_exptl_crystal_size_min 0.20
_refine_diff_density_max 1.640
_refine_diff_density_min -2.308
_refine_ls_extinction_method none
_refine_ls_goodness_of_fit_ref 1.132
_refine_ls_hydrogen_treatment constr
_refine_ls_matrix_type full
_refine_ls_number_constraints 0
_refine_ls_number_parameters 237
_refine_ls_number_reflns 3839
_refine_ls_number_restraints 0
_refine_ls_restrained_S_all 1.132
_refine_ls_R_factor_all 0.0505
_refine_ls_R_factor_gt 0.0455
_refine_ls_shift/su_max 0.000
_refine_ls_shift/su_mean 0.000
_refine_ls_structure_factor_coef Fsqd
_refine_ls_weighting_details 'calc w=1/[\s^2^(Fo^2^)+(0.0574P)^2^+32.741P] where P=(Fo^2^+2Fc^2^)/3'
_refine_ls_weighting_scheme calc
_refine_ls_wR_factor_gt 0.1219
_refine_ls_wR_factor_ref 0.1248
_reflns_number_gt 3492
_reflns_number_total 3839
_reflns_threshold_expression I>2\s(I)
_cod_data_source_file cv2371.cif
_cod_data_source_block I
_cod_original_sg_symbol_H-M 'C 2/c'
_cod_database_code 2217006
_cod_database_fobs_code 2217006

loop_
_symmetry_equiv_pos_as_xyz
'x, y, z'
'-x, y, -z+1/2'
'x+1/2, y+1/2, z'
'-x+1/2, y+1/2, -z+1/2'
'-x, -y, -z'
'x, -y, z-1/2'
'-x+1/2, -y+1/2, -z'
'x+1/2, -y+1/2, z-1/2'

loop_
_atom_site_type_symbol
_atom_site_label
_atom_site_fract_x
_atom_site_fract_y
_atom_site_fract_z
_atom_site_U_iso_or_equiv
_atom_site_adp_type
_atom_site_calc_flag
_atom_site_refinement_flags
_atom_site_occupancy
U U1 0.0000 0.12170(3) 0.7500 0.02259(12) Uani d S 1
S S1 0.09505(8) 0.22653(15) 0.58244(13) 0.0294(3) Uani d . 1
F F1 0.1486(2) 0.3833(4) 0.7156(4) 0.0422(11) Uani d . 1
F F2 0.20365(19) 0.2469(4) 0.6672(4) 0.0395(10) Uani d . 1
F F3 0.13671(19) 0.4996(4) 0.5399(4) 0.0419(10) Uani d . 1
F F4 0.1690(2) 0.3527(4) 0.4567(3) 0.0398(10) Uani d . 1
F F5 0.2474(2) 0.4856(4) 0.6850(4) 0.0464(11) Uani d . 1
F F6 0.2730(2) 0.3752(3) 0.5638(4) 0.0390(10) Uani d . 1
F F7 0.2196(3) 0.6645(5) 0.5544(7) 0.080(2) Uani d . 1
F F8 0.3022(2) 0.5971(5) 0.5425(5) 0.0563(14) Uani d . 1
F F9 0.2304(3) 0.5585(7) 0.4199(5) 0.081(2) Uani d . 1
O O1 -0.0415(2) 0.1211(4) 0.6231(4) 0.0282(10) Uani d . 1
O O2 0.0820(2) 0.1855(4) 0.6840(4) 0.0335(11) Uani d . 1
O O3 0.1141(3) 0.1326(4) 0.5233(5) 0.0417(13) Uani d . 1
O O4 0.0536(2) 0.3089(5) 0.5265(4) 0.0358(11) Uani d . 1
O O5 0.0000 0.3367(5) 0.7500 0.0299(14) Uani d S 1
O O6 0.0527(2) -0.0532(4) 0.7166(3) 0.0241(9) Uani d . 1
C C1 0.1587(3) 0.3193(6) 0.6320(5) 0.0279(13) Uani d . 1
C C2 0.1734(3) 0.4081(6) 0.5496(6) 0.0318(14) Uani d . 1
C C3 0.2351(3) 0.4587(6) 0.5806(6) 0.0312(14) Uani d . 1
C C4 0.2464(4) 0.5727(8) 0.5205(8) 0.051(2) Uani d . 1
C C5 -0.0373(4) 0.4110(6) 0.6716(5) 0.0350(16) Uani d . 1
H H5A -0.0775 0.3835 0.6607 0.042 Uiso calc R 1
H H5B -0.0246 0.4094 0.6031 0.042 Uiso calc R 1
C C6 -0.0309(4) 0.5352(7) 0.7194(7) 0.050(2) Uani d . 1
H H6A -0.0582 0.5480 0.7670 0.060 Uiso calc R 1
H H6B -0.0370 0.5974 0.6639 0.060 Uiso calc R 1
C C7 0.1132(3) -0.0750(6) 0.7639(5) 0.0309(14) Uani d . 1
H H7A 0.1196 -0.0711 0.8419 0.037 Uiso calc R 1
H H7B 0.1382 -0.0158 0.7386 0.037 Uiso calc R 1
C C8 0.1247(4) -0.1995(6) 0.7276(6) 0.0368(16) Uani d . 1
H H8A 0.1657 -0.2103 0.7255 0.044 Uiso calc R 1
H H8B 0.1130 -0.2609 0.7743 0.044 Uiso calc R 1
C C9 0.0880(3) -0.2052(6) 0.6184(6) 0.0361(16) Uani d . 1
H H9A 0.0789 -0.2888 0.5966 0.043 Uiso calc R 1
H H9B 0.1073 -0.1663 0.5661 0.043 Uiso calc R 1
C C10 0.0343(3) -0.1371(6) 0.6301(5) 0.0303(14) Uani d . 1
H H10A 0.0179 -0.0940 0.5641 0.036 Uiso calc R 1
H H10B 0.0049 -0.1925 0.6470 0.036 Uiso calc R 1

loop_
_atom_site_aniso_label
_atom_site_aniso_U_11
_atom_site_aniso_U_22
_atom_site_aniso_U_33
_atom_site_aniso_U_12
_atom_site_aniso_U_13
_atom_site_aniso_U_23
U1 0.0297(2) 0.01924(17) 0.01910(17) 0.000 0.00560(12) 0.000
S1 0.0323(9) 0.0291(8) 0.0281(7) -0.0095(7) 0.0091(6) -0.0037(6)
F1 0.048(3) 0.048(3) 0.033(2) -0.019(2) 0.015(2) -0.0128(18)
F2 0.029(2) 0.038(2) 0.048(2) -0.0002(18) -0.0007(18) 0.0190(19)
F3 0.033(2) 0.030(2) 0.063(3) 0.0040(17) 0.010(2) 0.011(2)
F4 0.043(3) 0.049(2) 0.027(2) -0.008(2) 0.0061(18) 0.0002(18)
F5 0.044(3) 0.048(3) 0.046(2) -0.018(2) 0.006(2) -0.009(2)
F6 0.031(2) 0.033(2) 0.054(3) 0.0030(17) 0.011(2) 0.0047(18)
F7 0.058(4) 0.032(2) 0.156(7) 0.003(3) 0.037(4) 0.025(3)
F8 0.040(3) 0.046(3) 0.082(4) -0.014(2) 0.010(3) 0.022(3)
F9 0.069(4) 0.107(5) 0.061(4) -0.032(4) -0.002(3) 0.050(4)
O1 0.031(3) 0.024(2) 0.033(2) 0.0025(18) 0.015(2) 0.0033(17)
O2 0.044(3) 0.031(2) 0.028(2) -0.002(2) 0.014(2) 0.0048(19)
O3 0.042(3) 0.039(3) 0.049(3) -0.014(2) 0.020(3) -0.017(2)
O4 0.033(3) 0.043(3) 0.030(2) -0.006(2) 0.003(2) 0.006(2)
O5 0.038(4) 0.016(3) 0.032(3) 0.000 -0.003(3) 0.000
O6 0.025(2) 0.023(2) 0.026(2) -0.0016(17) 0.0078(17) -0.0046(17)
C1 0.031(4) 0.027(3) 0.026(3) -0.002(3) 0.008(3) -0.001(2)
C2 0.030(4) 0.027(3) 0.037(4) -0.003(3) 0.004(3) 0.002(3)
C3 0.025(3) 0.027(3) 0.040(4) -0.006(3) 0.002(3) 0.003(3)
C4 0.040(5) 0.035(4) 0.078(6) -0.006(3) 0.010(4) 0.022(4)
C5 0.049(5) 0.027(3) 0.029(3) 0.002(3) 0.008(3) 0.006(3)
C6 0.070(6) 0.026(3) 0.058(5) 0.005(4) 0.024(5) 0.002(3)
C7 0.025(3) 0.034(3) 0.033(3) 0.000(3) 0.004(3) -0.006(3)
C8 0.041(4) 0.026(3) 0.041(4) 0.013(3) 0.003(3) 0.004(3)
C9 0.042(4) 0.033(3) 0.034(4) 0.011(3) 0.008(3) -0.005(3)
C10 0.034(4) 0.030(3) 0.023(3) 0.002(3) -0.003(3) -0.005(2)

loop_
_atom_type_symbol
_atom_type_description
_atom_type_scat_dispersion_real
_atom_type_scat_dispersion_imag
_atom_type_scat_source
C C 0.0033 0.0016 'International Tables Vol C Tables 4.2.6.8 and 6.1.1.4'
F F 0.0171 0.0103 'International Tables Vol C Tables 4.2.6.8 and 6.1.1.4'
H H 0.0000 0.0000 'International Tables Vol C Tables 4.2.6.8 and 6.1.1.4'
O O 0.0106 0.0060 'International Tables Vol C Tables 4.2.6.8 and 6.1.1.4'
U U -9.6767 9.6646 'International Tables Vol C Tables 4.2.6.8 and 6.1.1.4'
S S 0.1246 0.1234 'International Tables Vol C Tables 4.2.6.8 and 6.1.1.4'

loop_
_geom_angle_atom_site_label_1
_geom_angle_atom_site_label_2
_geom_angle_atom_site_label_3
_geom_angle_site_symmetry_1
_geom_angle_site_symmetry_3
_geom_angle
O1 U1 O1 . 2_556 179.6(3)
O1 U1 O2 . . 90.9(2)
O1 U1 O2 2_556 . 89.2(2)
O1 U1 O2 . 2_556 89.2(2)
O1 U1 O2 2_556 2_556 90.9(2)
O2 U1 O2 . 2_556 145.2(2)
O1 U1 O5 . . 90.22(13)
O1 U1 O5 2_556 . 90.22(13)
O2 U1 O5 . . 72.58(12)
O2 U1 O5 2_556 . 72.58(12)
O1 U1 O6 . . 92.67(18)
O1 U1 O6 2_556 . 86.97(18)
O2 U1 O6 . . 71.83(15)
O2 U1 O6 2_556 . 142.95(15)
O5 U1 O6 . . 144.33(10)
O1 U1 O6 . 2_556 86.97(18)
O1 U1 O6 2_556 2_556 92.67(18)
O2 U1 O6 . 2_556 142.95(15)
O2 U1 O6 2_556 2_556 71.83(15)
O5 U1 O6 . 2_556 144.34(10)
O6 U1 O6 . 2_556 71.3(2)
O3 S1 O4 . . 117.7(4)
O3 S1 O2 . . 113.0(3)
O4 S1 O2 . . 113.6(3)
O3 S1 C1 . . 105.9(3)
O4 S1 C1 . . 104.4(3)
O2 S1 C1 . . 99.8(3)
S1 O2 U1 . . 137.7(3)
C5 O5 C5 2_556 . 110.8(7)
C5 O5 U1 2_556 . 124.6(4)
C5 O5 U1 . . 124.6(4)
C10 O6 C7 . . 109.4(5)
C10 O6 U1 . . 124.9(4)
C7 O6 U1 . . 124.3(4)
F2 C1 F1 . . 107.7(6)
F2 C1 C2 . . 110.3(6)
F1 C1 C2 . . 108.0(5)
F2 C1 S1 . . 108.7(4)
F1 C1 S1 . . 108.0(5)
C2 C1 S1 . . 114.0(5)
F3 C2 F4 . . 109.8(6)
F3 C2 C1 . . 108.9(6)
F4 C2 C1 . . 109.4(5)
F3 C2 C3 . . 108.2(5)
F4 C2 C3 . . 107.7(6)
C1 C2 C3 . . 112.9(6)
F6 C3 F5 . . 107.2(6)
F6 C3 C4 . . 107.7(6)
F5 C3 C4 . . 107.0(6)
F6 C3 C2 . . 109.5(5)
F5 C3 C2 . . 110.2(6)
C4 C3 C2 . . 115.0(6)
F9 C4 F8 . . 108.9(8)
F9 C4 F7 . . 111.2(8)
F8 C4 F7 . . 107.1(8)
F9 C4 C3 . . 111.1(7)
F8 C4 C3 . . 109.2(7)
F7 C4 C3 . . 109.2(7)
O5 C5 C6 . . 103.9(6)
O5 C5 H5A . . 111.0
C6 C5 H5A . . 111.0
O5 C5 H5B . . 111.0
C6 C5 H5B . . 111.0
H5A C5 H5B . . 109.0
C5 C6 C6 . 2_556 102.7(6)
C5 C6 H6A . . 111.2
C6 C6 H6A 2_556 . 111.2
C5 C6 H6B . . 111.2
C6 C6 H6B 2_556 . 111.2
H6A C6 H6B . . 109.1
O6 C7 C8 . . 104.3(5)
O6 C7 H7A . . 110.9
C8 C7 H7A . . 110.9
O6 C7 H7B . . 110.9
C8 C7 H7B . . 110.9
H7A C7 H7B . . 108.9
C9 C8 C7 . . 102.9(5)
C9 C8 H8A . . 111.2
C7 C8 H8A . . 111.2
C9 C8 H8B . . 111.2
C7 C8 H8B . . 111.2
H8A C8 H8B . . 109.1
C8 C9 C10 . . 103.2(5)
C8 C9 H9A . . 111.1
C10 C9 H9A . . 111.1
C8 C9 H9B . . 111.1
C10 C9 H9B . . 111.1
H9A C9 H9B . . 109.1
O6 C10 C9 . . 105.5(6)
O6 C10 H10A . . 110.6
C9 C10 H10A . . 110.6
O6 C10 H10B . . 110.6
C9 C10 H10B . . 110.6
H10A C10 H10B . . 108.8

loop_
_geom_bond_atom_site_label_1
_geom_bond_atom_site_label_2
_geom_bond_site_symmetry_2
_geom_bond_distance
U1 O1 . 1.737(5)
U1 O1 2_556 1.737(5)
U1 O2 . 2.388(5)
U1 O2 2_556 2.388(5)
U1 O5 . 2.407(6)
U1 O6 . 2.411(4)
U1 O6 2_556 2.411(4)
S1 O3 . 1.426(5)
S1 O4 . 1.437(6)
S1 O2 . 1.480(5)
S1 C1 . 1.844(7)
F1 C1 . 1.358(7)
F2 C1 . 1.347(8)
F3 C2 . 1.337(8)
F4 C2 . 1.337(8)
F5 C3 . 1.355(8)
F6 C3 . 1.347(8)
F7 C4 . 1.329(12)
F8 C4 . 1.329(10)
F9 C4 . 1.289(12)
O5 C5 2_556 1.466(8)
O5 C5 . 1.466(8)
O6 C10 . 1.460(7)
O6 C7 . 1.468(8)
C1 C2 . 1.546(9)
C2 C3 . 1.550(10)
C3 C4 . 1.545(10)
C5 C6 . 1.517(10)
C5 H5A . 0.9900
C5 H5B . 0.9900
C6 C6 2_556 1.53(2)
C6 H6A . 0.9900
C6 H6B . 0.9900
C7 C8 . 1.512(9)
C7 H7A . 0.9900
C7 H7B . 0.9900
C8 C9 . 1.505(10)
C8 H8A . 0.9900
C8 H8B . 0.9900
C9 C10 . 1.522(10)
C9 H9A . 0.9900
C9 H9B . 0.9900
C10 H10A . 0.9900
C10 H10B . 0.9900

loop_
_geom_hbond_atom_site_label_D
_geom_hbond_atom_site_label_H
_geom_hbond_atom_site_label_A
_geom_hbond_site_symmetry_A
_geom_hbond_distance_DH
_geom_hbond_distance_HA
_geom_hbond_distance_DA
_geom_hbond_angle_DHA
_geom_hbond_publ_flag
C6 H6B O4 5_566 0.990 2.631 3.570(10) 158.7 y
C7 H7A O3 6_556 0.990 2.471 3.409(9) 158.0 y

loop_
_geom_torsion_atom_site_label_1
_geom_torsion_atom_site_label_2
_geom_torsion_atom_site_label_3
_geom_torsion_atom_site_label_4
_geom_torsion_site_symmetry_1
_geom_torsion_site_symmetry_4
_geom_torsion
O3 S1 O2 U1 . . -94.6(5)
O4 S1 O2 U1 . . 42.7(5)
C1 S1 O2 U1 . . 153.3(4)
O1 U1 O2 S1 . . 7.9(4)
O1 U1 O2 S1 2_556 . -172.5(4)
O2 U1 O2 S1 2_556 . -82.1(4)
O5 U1 O2 S1 . . -82.1(4)
O6 U1 O2 S1 . . 100.4(4)
O6 U1 O2 S1 2_556 . 94.0(5)
O1 U1 O5 C5 . 2_556 -167.8(4)
O1 U1 O5 C5 2_556 2_556 12.2(4)
O2 U1 O5 C5 . 2_556 -76.9(4)
O2 U1 O5 C5 2_556 2_556 103.1(4)
O6 U1 O5 C5 . 2_556 -72.9(4)
O6 U1 O5 C5 2_556 2_556 107.1(4)
O1 U1 O5 C5 . . 12.2(4)
O1 U1 O5 C5 2_556 . -167.8(4)
O2 U1 O5 C5 . . 103.1(4)
O2 U1 O5 C5 2_556 . -76.9(4)
O6 U1 O5 C5 . . 107.1(4)
O6 U1 O5 C5 2_556 . -72.9(4)
O1 U1 O6 C10 . . -17.9(5)
O1 U1 O6 C10 2_556 . 161.8(5)
O2 U1 O6 C10 . . -108.0(5)
O2 U1 O6 C10 2_556 . 74.4(5)
O5 U1 O6 C10 . . -112.0(4)
O6 U1 O6 C10 2_556 . 68.0(4)
O1 U1 O6 C7 . . 147.0(5)
O1 U1 O6 C7 2_556 . -33.3(5)
O2 U1 O6 C7 . . 56.9(4)
O2 U1 O6 C7 2_556 . -120.8(5)
O5 U1 O6 C7 . . 52.9(5)
O6 U1 O6 C7 2_556 . -127.1(5)
O3 S1 C1 F2 . . -42.9(5)
O4 S1 C1 F2 . . -167.8(4)
O2 S1 C1 F2 . . 74.6(5)
O3 S1 C1 F1 . . -159.5(5)
O4 S1 C1 F1 . . 75.6(5)
O2 S1 C1 F1 . . -41.9(5)
O3 S1 C1 C2 . . 80.5(6)
O4 S1 C1 C2 . . -44.4(5)
O2 S1 C1 C2 . . -162.0(5)
F2 C1 C2 F3 . . -161.5(6)
F1 C1 C2 F3 . . -44.1(8)
S1 C1 C2 F3 . . 76.0(6)
F2 C1 C2 F4 . . 78.6(7)
F1 C1 C2 F4 . . -164.0(6)
S1 C1 C2 F4 . . -44.0(7)
F2 C1 C2 C3 . . -41.3(8)
F1 C1 C2 C3 . . 76.1(7)
S1 C1 C2 C3 . . -163.8(5)
F3 C2 C3 F6 . . -163.8(6)
F4 C2 C3 F6 . . -45.2(7)
C1 C2 C3 F6 . . 75.6(7)
F3 C2 C3 F5 . . 78.6(7)
F4 C2 C3 F5 . . -162.8(5)
C1 C2 C3 F5 . . -42.0(8)
F3 C2 C3 C4 . . -42.4(9)
F4 C2 C3 C4 . . 76.2(8)
C1 C2 C3 C4 . . -163.0(7)
F6 C3 C4 F9 . . 71.4(9)
F5 C3 C4 F9 . . -173.7(7)
C2 C3 C4 F9 . . -51.0(10)
F6 C3 C4 F8 . . -48.6(10)
F5 C3 C4 F8 . . 66.2(9)
C2 C3 C4 F8 . . -171.0(7)
F6 C3 C4 F7 . . -165.5(7)
F5 C3 C4 F7 . . -50.6(9)
C2 C3 C4 F7 . . 72.1(9)
C5 O5 C5 C6 2_556 . -12.6(4)
U1 O5 C5 C6 . . 167.4(4)
O5 C5 C6 C6 . 2_556 32.4(9)
C10 O6 C7 C8 . . -18.3(7)
U1 O6 C7 C8 . . 174.8(4)
O6 C7 C8 C9 . . 34.8(7)
C7 C8 C9 C10 . . -37.8(8)
C7 O6 C10 C9 . . -5.4(7)
U1 O6 C10 C9 . . 161.4(4)
C8 C9 C10 O6 . . 27.0(7)
